data_7719883
loop_
_publ_author_name
'Dallerba, Elena'
'Cameron, Lee'
'Armstrong, Blake I.'
'Ellison, Gaewyn'
'Turner, Eva'
'Innes, Evelyn'
'Strickling, Georgia L.'
'Pangiarella, Joel Ethan'
'O'Conghaile, Peter'
'Nesbit, Michael'
'Moggach, Stephen A.'
'Raiteri, Paolo'
'Stagni, Stefano'
'Pearson, Emma'
'Hackett, Mark'
'Massi, Massimiliano'

_publ_section_title
;
 Methylated regioisomers of Re(I) and Ir(III) tetrazole complexes:
 photophysical properties and optical imaging of brain tissue
;
_journal_name_full 'Dalton Transactions'
_journal_paper_doi 10.1039/D5DT01745A
_journal_year 2025
_chemical_formula_moiety 'C29 H23 Ir N7, C3 H6 O, F6 P'
_chemical_formula_sum 'C32 H29 F6 Ir N7 O P'
_chemical_formula_weight 864.79
_space_group_crystal_system monoclinic
_space_group_IT_number 14
_space_group_name_Hall '-P 2ybc'
_space_group_name_H-M_alt 'P 1 21/c 1'
_atom_sites_solution_hydrogens geom
_atom_sites_solution_primary dual
_audit_block_doi 10.5517/ccdc.csd.cc2dlrc4
_audit_creation_date 2022-10-13
_audit_creation_method
;
Olex2 1.3
(compiled 2020.11.12 svn.r5f609507 for OlexSys, GUI svn.r6408)
;
_audit_update_record
;
2022-11-28 deposited with the CCDC.	2025-11-12 downloaded from the CCDC.
;
_cell_angle_alpha 90
_cell_angle_beta 111.4208(4)
_cell_angle_gamma 90
_cell_formula_units_Z 4
_cell_length_a 14.95004(6)
_cell_length_b 13.30076(5)
_cell_length_c 17.34384(7)
_cell_measurement_reflns_used 57718
_cell_measurement_temperature 100.00(10)
_cell_measurement_theta_max 75.2050
_cell_measurement_theta_min 4.2830
_cell_volume 3210.54(2)
_computing_cell_refinement 'CrysAlisPro 1.171.41.104a (Rigaku OD, 2021)'
_computing_data_collection 'CrysAlisPro 1.171.41.104a (Rigaku OD, 2021)'
_computing_data_reduction 'CrysAlisPro 1.171.41.104a (Rigaku OD, 2021)'
_computing_molecular_graphics 'Olex2 1.3 (Dolomanov et al., 2009)'
_computing_publication_material 'Olex2 1.3 (Dolomanov et al., 2009)'
_computing_structure_refinement 'SHELXL 2018/3 (Sheldrick, 2015)'
_computing_structure_solution 'SHELXT 2018/2 (Sheldrick, 2018)'
_diffrn_ambient_environment N~2~
_diffrn_ambient_temperature 100.00(10)
_diffrn_detector 'Hybrid Pixel Array Detector'
_diffrn_detector_area_resol_mean 10.0000
_diffrn_detector_type HyPix
_diffrn_measured_fraction_theta_full 1.000
_diffrn_measured_fraction_theta_max 0.988
_diffrn_measurement_details
;
List of Runs (angles in degrees, time in seconds):

  # Type    Start    End  Width  t~exp~   \w     \q     \k     \f   Frames
#--------------------------------------------------------------------------
  1  \w     34.00 119.00   0.50    0.05    --   46.32  41.00 -25.00  170
  2  \w     32.00 118.00   0.50    0.05    --   46.32  57.00  60.00  172
  3  \w     32.00 118.00   0.50    0.05    --   46.32  57.00  90.00  172
  4  \w     34.00 119.00   0.50    0.05    --   46.32  38.00 150.00  170
  5  \w    -46.00  26.00   0.50    0.05    --  -46.32  41.00 -25.00  144
  6  \w    -69.00  26.00   0.50    0.05    --  -46.32  77.00 -90.00  190
  7  \w    -71.00 -30.00   0.50    0.05    -- -102.29  61.00-180.00   82
  8  \w    -71.00 -30.00   0.50    0.05    -- -102.29  61.00   0.00   82
  9  \w   -105.00 -30.00   0.50    0.05    -- -102.29  77.00  30.00  150
 10  \w    -71.00 -30.00   0.50    0.05    -- -102.29  61.00  90.00   82
 11  \w    -71.00 -30.00   0.50    0.05    -- -102.29  61.00 120.00   82
 12  \w    -71.00 -30.00   0.50    0.05    -- -102.29  61.00 150.00   82
 13  \w   -119.00 -33.00   0.50    0.05    --  -46.32 -38.00 150.00  172
 14  \w   -174.00 -80.00   0.50    0.05    -- -102.29 -77.00 120.00  188
 15  \w   -174.00 -80.00   0.50    0.05    -- -102.29 -77.00  90.00  188
 16  \w   -174.00 -79.00   0.50    0.05    -- -102.29 -78.00  72.54  190
 17  \w   -174.00 -80.00   0.50    0.05    -- -102.29 -77.00  60.00  188
 18  \w   -174.00 -81.00   0.50    0.05    -- -102.29 -73.00 102.98  186
 19  \w   -174.00 -80.00   0.50    0.05    -- -102.29 -77.00 138.93  188
 20  \w   -174.00 -83.00   0.50    0.05    -- -102.29 -69.00 123.87  182
 21  \w   -174.00 -83.00   0.50    0.05    -- -102.29 -69.00  91.90  182
 22  \w   -174.00 -83.00   0.50    0.05    -- -102.29 -69.00  44.60  182
 23  \w   -174.00 -83.00   0.50    0.05    -- -102.29 -68.00  75.75  182
 24  \w   -174.00 -85.00   0.50    0.05    -- -102.29 -64.00  94.28  178
 25  \w   -174.00 -86.00   0.50    0.05    -- -102.29 -62.00 123.64  176
 26  \w   -174.00 -84.00   0.50    0.05    -- -102.29 -65.00 148.26  180
 27  \w   -174.00 -86.00   0.50    0.05    -- -102.29 -61.00  60.00  176
 28  \w   -174.00 -86.00   0.50    0.05    -- -102.29 -61.00  46.08  176
 29  \w   -174.00 -86.00   0.50    0.05    -- -102.29 -60.00  62.26  176
 30  \w   -174.00 -88.00   0.50    0.05    -- -102.29 -54.00  86.47  172
 31  \w   -174.00 -88.00   0.50    0.05    -- -102.29 -53.00 117.64  172
 32  \w   -174.00 -88.00   0.50    0.05    -- -102.29 -53.00  67.24  172
 33  \w   -174.00 -88.00   0.50    0.05    -- -102.29 -48.00  67.56  172
 34  \w   -174.00 -90.00   0.50    0.05    -- -102.29 -45.00  60.00  168
 35  \w   -174.00 -89.00   0.50    0.05    -- -102.29 -51.00  11.05  170
 36  \w   -174.00 -90.00   0.50    0.05    -- -102.29 -45.00  30.00  168
 37  \w   -174.00 -88.00   0.50    0.05    -- -102.29 -48.00 -99.61  172
 38  \w   -175.00 -90.00   0.50    0.05    -- -102.29 -41.00-178.00  170
 39  \w   -119.00 -34.00   0.50    0.05    --  -46.32 -41.00-178.00  170
 40  \w   -108.00 -30.00   0.50    0.05    -- -102.29 108.00 -60.75  156
 41  \w   -174.00 -90.00   0.50    0.05    -- -102.29 -45.00  90.00  168
 42  \w   -174.00 -79.00   0.50    0.05    -- -102.29 -82.00 129.39  190
 43  \w   -118.00 -73.00   0.50    0.05    --  -46.32-125.00   0.00   90
 44  \w   -118.00 -73.00   0.50    0.05    --  -46.32-125.00 -90.00   90
 45  \w     33.00  69.00   0.50    0.05    --  102.29 -61.00-180.00   72
 46  \w     30.00 101.00   0.50    0.05    --  102.29-125.00  90.00  142
 47  \w     30.00  71.00   0.50    0.05    --  102.29 -61.00   0.00   82
 48  \w    -28.00  26.00   0.50    0.05    --   46.32 -19.00  30.00  108
 49  \w    -26.00  46.00   0.50    0.05    --   46.32 -41.00-178.00  144
 50  \w    119.00 160.00   0.50    0.05    --  102.29 125.00-150.00   82
 51  \w     75.00 104.00   0.50    0.05    --  102.29 125.00-150.00   58
 52  \w    131.00 177.00   0.50    0.05    --  102.29  15.00-120.00   92
 53  \w    132.00 165.00   0.50    0.05    --  102.29  77.00  90.00   66
 54  \w     80.00 174.00   0.50    0.05    --  102.29  77.00  60.00  188
 55  \w     90.00 175.00   0.50    0.05    --  102.29  41.00 -25.00  170
 56  \w     80.00 106.00   0.50    0.05    --  102.29  77.00  90.00   52
 57  \w     89.00 131.00   0.50    0.05    --  102.29  61.00 120.00   84
 58  \w     86.00 112.00   0.50    0.05    --  102.29  61.00  90.00   52
;
_diffrn_measurement_device 'four-circle diffractometer'
_diffrn_measurement_device_type 'XtaLAB Synergy, Single source at home/near, HyPix'
_diffrn_measurement_method '\w scans'
_diffrn_orient_matrix_type 'CrysAlisPro convention (1999,Acta A55,543-557)'
_diffrn_orient_matrix_UB_11 0.0555032000
_diffrn_orient_matrix_UB_12 0.0127343000
_diffrn_orient_matrix_UB_13 0.0936870000
_diffrn_orient_matrix_UB_21 0.0793465000
_diffrn_orient_matrix_UB_22 0.0582483000
_diffrn_orient_matrix_UB_23 -0.0179393000
_diffrn_orient_matrix_UB_31 -0.0536689000
_diffrn_orient_matrix_UB_32 0.0992959000
_diffrn_orient_matrix_UB_33 -0.0014902000
_diffrn_radiation_monochromator mirror
_diffrn_radiation_probe x-ray
_diffrn_radiation_type 'Cu K\a'
_diffrn_radiation_wavelength 1.54184
_diffrn_reflns_av_R_equivalents 0.0411
_diffrn_reflns_av_unetI/netI 0.0163
_diffrn_reflns_Laue_measured_fraction_full 1.000
_diffrn_reflns_Laue_measured_fraction_max 0.988
_diffrn_reflns_limit_h_max 18
_diffrn_reflns_limit_h_min -18
_diffrn_reflns_limit_k_max 16
_diffrn_reflns_limit_k_min -16
_diffrn_reflns_limit_l_max 21
_diffrn_reflns_limit_l_min -21
_diffrn_reflns_number 94362
_diffrn_reflns_point_group_measured_fraction_full 1.000
_diffrn_reflns_point_group_measured_fraction_max 0.988
_diffrn_reflns_theta_full 67.684
_diffrn_reflns_theta_max 75.334
_diffrn_reflns_theta_min 3.175
_diffrn_source 'micro-focus sealed X-ray tube'
_diffrn_source_type 'PhotonJet (Cu) X-ray Source'
_exptl_absorpt_coefficient_mu 9.180
_exptl_absorpt_correction_T_max 1.00000
_exptl_absorpt_correction_T_min 0.77869
_exptl_absorpt_correction_type multi-scan
_exptl_absorpt_process_details
;
CrysAlisPro 1.171.41.104a (Rigaku Oxford Diffraction, 2021)
Empirical absorption correction using spherical harmonics,
implemented in SCALE3 ABSPACK scaling algorithm.
;
_exptl_crystal_colour 'clear yellow'
_exptl_crystal_colour_lustre clear
_exptl_crystal_colour_primary yellow
_exptl_crystal_density_diffrn 1.789
_exptl_crystal_description block
_exptl_crystal_F_000 1696
_exptl_crystal_recrystallization_method 'formed from the slow evaporation of acetone from an acetone and water solution.'
_exptl_crystal_size_max 0.156
_exptl_crystal_size_mid 0.116
_exptl_crystal_size_min 0.097
_refine_diff_density_max 3.142
_refine_diff_density_min -2.615
_refine_diff_density_rms 0.159
_refine_ls_extinction_method none
_refine_ls_goodness_of_fit_ref 1.039
_refine_ls_hydrogen_treatment constr
_refine_ls_matrix_type full
_refine_ls_number_parameters 416
_refine_ls_number_reflns 6566
_refine_ls_number_restraints 179
_refine_ls_restrained_S_all 1.129
_refine_ls_R_factor_all 0.0392
_refine_ls_R_factor_gt 0.0385
_refine_ls_shift/su_max 0.001
_refine_ls_shift/su_mean 0.000
_refine_ls_structure_factor_coef Fsqd
_refine_ls_weighting_details 'w=1/[\s^2^(Fo^2^)+(0.0595P)^2^+18.4436P] where P=(Fo^2^+2Fc^2^)/3'
_refine_ls_weighting_scheme calc
_refine_ls_wR_factor_gt 0.1023
_refine_ls_wR_factor_ref 0.1029
_reflns_Friedel_coverage 0.000
_reflns_number_gt 6366
_reflns_number_total 6566
_reflns_threshold_expression 'I > 2\s(I)'
_cod_data_source_file d5dt01745a2.cif
_cod_data_source_block mxm543rm_auto
_cod_original_sg_symbol_H-M 'P 21/c'
_cod_database_code 7719883
_shelx_shelxl_version_number 2018/3
_chemical_oxdiff_formula 'C29 H23 Ir1 N7 P1 F6'
_chemical_oxdiff_usercomment 'Lee Cameron'
_shelx_space_group_comment
;
The symmetry employed for this shelxl refinement is uniquely defined
by the following loop, which should always be used as a source of
symmetry information in preference to the above space-group names.
They are only intended as comments.
;
_shelx_estimated_absorpt_t_max 0.470
_shelx_estimated_absorpt_t_min 0.329
_reflns_odcompleteness_completeness 99.98
_reflns_odcompleteness_iscentric 1
_reflns_odcompleteness_theta 66.49
_olex2_refinement_description
;
1. Fixed Uiso
 At 1.2 times of:
  All C(H) groups
 At 1.5 times of:
  All C(H,H,H) groups
2. Restrained distances
 F6A-F3A
 2.328 with sigma of 0.02
 F3A-F5A
 2.328 with sigma of 0.02
 F5A-F4A
 2.328 with sigma of 0.02
 F6A-F4A
 2.328 with sigma of 0.02
 P1-F6 \\sim P1-F1 \\sim P1-F5 \\sim P1-F2 \\sim P1-F3 \\sim P1-F4
 with sigma of 0.02
 F6-F1 \\sim F6-F2 \\sim F6-F3 \\sim F6-F4 \\sim F5-F1 \\sim F5-F2 \\sim F5-F3
\\sim F5-F4
 with sigma of 0.04
 F6-F5 \\sim F1-F2 \\sim F4-F3
 with sigma of 0.05
 P1-F5 \\sim P1-F5A \\sim P1-F3 \\sim P1-F3A \\sim P1-F6 \\sim P1-F6A \\sim
P1-F4 \\sim P1-F4A \\sim P1-F2 ~
 P1-F1
 with sigma of 0.02
3. Uiso/Uaniso restraints and constraints
P1 \\sim F6 \\sim F1 \\sim F5 \\sim F2 \\sim F3 \\sim F4: within 2A with sigma
of 0.04 and sigma for terminal atoms of 0.08 within 2A
Uanis(F3) = Uanis(F5A) = Uanis(F3A) = Uanis(F4) = Uanis(F6A) = Uanis(F4A) =
Uanis(F6) = Uanis(F5)
4. Rigid body (RIGU) restrains
 P1, F6, F1, F5, F2, F3, F4
 with sigma for 1-2 distances of 0.004 and sigma for 1-3 distances of 0.004
5. Others
 Sof(F6A)=Sof(F5A)=Sof(F3A)=Sof(F4A)=1-FVAR(1)
 Sof(F6)=Sof(F5)=Sof(F3)=Sof(F4)=FVAR(1)
6.a Free rotating group:
 P1(F6,F1,F5,F2,F3,F4)
6.b Aromatic/amide H refined with riding coordinates:
 C4(H4), C7(H7), C5(H5), C27(H27), C17(H17), C8(H8), C6(H6), C22(H22),
 C26(H26), C25(H25), C21(H21), C20(H20), C19(H19), C28(H28), C14(H14), C16(H16),
  C9(H9), C15(H15), C11(H11), C10(H10)
6.c Idealised Me refined as rotating group:
 C1(H1A,H1B,H1C), C30(H30A,H30B,H30C), C32(H32A,H32B,H32C)
;
_olex2_exptl_crystal_mounting_method 'mounted on a glass fibre using silicon oil'
_olex2_submission_original_sample_id 'mxm543rm - IrPTzN2'
_olex2_submission_special_instructions 'No special instructions were received'
_oxdiff_exptl_absorpt_empirical_details
;
Empirical correction (ABSPACK) includes:
- Absorption correction using spherical harmonics
- Frame scaling
;
_oxdiff_exptl_absorpt_empirical_full_max 1.240
_oxdiff_exptl_absorpt_empirical_full_min 0.851

loop_
_space_group_symop_operation_xyz
'x, y, z'
'-x, y+1/2, -z+1/2'
'-x, -y, -z'
'x, -y-1/2, z-1/2'

loop_
_atom_site_label
_atom_site_type_symbol
_atom_site_fract_x
_atom_site_fract_y
_atom_site_fract_z
_atom_site_U_iso_or_equiv
_atom_site_adp_type
_atom_site_occupancy
_atom_site_site_symmetry_order
_atom_site_calc_flag
_atom_site_refinement_flags_posn
_atom_site_refinement_flags_adp
_atom_site_refinement_flags_occupancy
_atom_site_disorder_assembly
_atom_site_disorder_group
Ir1 Ir 0.21579(2) 0.17112(2) 0.36242(2) 0.01453(8) Uani 1 1 d . . . . .
N6 N 0.1078(3) 0.2717(3) 0.3505(2) 0.0211(8) Uani 1 1 d . . . . .
N7 N 0.3077(2) 0.0573(3) 0.3605(2) 0.0168(7) Uani 1 1 d . . . . .
N5 N 0.2762(3) 0.1914(3) 0.4963(2) 0.0163(7) Uani 1 1 d . . . . .
N2 N 0.4350(3) 0.3859(3) 0.3914(2) 0.0247(8) Uani 1 1 d . . . . .
N1 N 0.4473(3) 0.3682(3) 0.4702(2) 0.0215(8) Uani 1 1 d . . . . .
C29 C 0.1763(3) 0.1535(3) 0.2387(3) 0.0191(9) Uani 1 1 d . . . . .
N3 N 0.3632(3) 0.3369(3) 0.3368(2) 0.0231(8) Uani 1 1 d . . . . .
N4 N 0.3256(3) 0.2828(3) 0.3812(2) 0.0178(7) Uani 1 1 d . . . . .
C3 C 0.3498(3) 0.2576(3) 0.5259(3) 0.0161(8) Uani 1 1 d . . . . .
C18 C 0.1144(3) 0.0749(4) 0.3676(3) 0.0182(8) Uani 1 1 d . . . . .
C23 C 0.3010(3) 0.0260(3) 0.2837(3) 0.0214(9) Uani 1 1 d . . . . .
C4 C 0.3938(3) 0.2799(3) 0.6087(3) 0.0188(8) Uani 1 1 d . . . . .
H4 H 0.444277 0.327954 0.626839 0.023 Uiso 1 1 calc R U . . .
C7 C 0.2476(3) 0.1435(4) 0.5517(3) 0.0193(8) Uani 1 1 d . . . . .
H7 H 0.196910 0.095946 0.532291 0.023 Uiso 1 1 calc R U . . .
C5 C 0.3631(3) 0.2307(3) 0.6654(3) 0.0206(9) Uani 1 1 d . . . . .
H5 H 0.392075 0.244694 0.722938 0.025 Uiso 1 1 calc R U . . .
C24 C 0.2319(3) 0.0828(3) 0.2154(3) 0.0202(9) Uani 1 1 d . . . . .
C27 C 0.0888(4) 0.1848(4) 0.0922(3) 0.0303(11) Uani 1 1 d . . . . .
H27 H 0.039008 0.219296 0.050056 0.036 Uiso 1 1 calc R U . . .
C17 C 0.1231(3) -0.0278(4) 0.3829(3) 0.0236(9) Uani 1 1 d . . . . .
H17 H 0.180064 -0.061610 0.385378 0.028 Uiso 1 1 calc R U . . .
C2 C 0.3770(3) 0.3035(3) 0.4618(3) 0.0179(8) Uani 1 1 d . . . . .
C8 C 0.1129(4) 0.3709(4) 0.3362(3) 0.0285(10) Uani 1 1 d . . . . .
H8 H 0.170831 0.397818 0.334164 0.034 Uiso 1 1 calc R U . . .
C6 C 0.2898(3) 0.1613(4) 0.6366(3) 0.0215(10) Uani 1 1 d . . . . .
H6 H 0.268327 0.125956 0.674180 0.026 Uiso 1 1 calc R U . . .
C22 C 0.3519(3) -0.0584(4) 0.2752(3) 0.0293(11) Uani 1 1 d . . . . .
H22 H 0.347573 -0.079682 0.221660 0.035 Uiso 1 1 calc R U . . .
C26 C 0.1461(4) 0.1163(4) 0.0707(3) 0.0298(11) Uani 1 1 d . . . . .
H26 H 0.135866 0.104329 0.014116 0.036 Uiso 1 1 calc R U . . .
C25 C 0.2180(4) 0.0658(4) 0.1323(3) 0.0265(10) Uani 1 1 d . . . . .
H25 H 0.257985 0.019582 0.118111 0.032 Uiso 1 1 calc R U . . .
C21 C 0.4081(4) -0.1104(4) 0.3436(4) 0.0354(12) Uani 1 1 d . . . . .
H21 H 0.441996 -0.168476 0.337668 0.042 Uiso 1 1 calc R U . . .
C20 C 0.4156(3) -0.0779(4) 0.4220(3) 0.0303(11) Uani 1 1 d . . . . .
H20 H 0.454711 -0.112972 0.470299 0.036 Uiso 1 1 calc R U . . .
C19 C 0.3647(3) 0.0064(4) 0.4279(3) 0.0237(9) Uani 1 1 d . . . . .
H19 H 0.369831 0.029375 0.481228 0.028 Uiso 1 1 calc R U . . .
C13 C 0.0279(3) 0.1217(4) 0.3646(3) 0.0253(10) Uani 1 1 d . . . . .
C28 C 0.1042(4) 0.2030(4) 0.1753(3) 0.0249(9) Uani 1 1 d . . . . .
H28 H 0.064577 0.250160 0.188961 0.030 Uiso 1 1 calc R U . . .
C14 C -0.0459(4) 0.0669(5) 0.3755(3) 0.0339(12) Uani 1 1 d . . . . .
H14 H -0.103412 0.099552 0.372884 0.041 Uiso 1 1 calc R U . . .
C12 C 0.0247(3) 0.2317(4) 0.3532(3) 0.0267(10) Uani 1 1 d . . . . .
C16 C 0.0497(4) -0.0818(4) 0.3946(3) 0.0302(11) Uani 1 1 d . . . . .
H16 H 0.057488 -0.151835 0.405911 0.036 Uiso 1 1 calc R U . . .
C9 C 0.0358(4) 0.4340(4) 0.3244(3) 0.0379(13) Uani 1 1 d . . . . .
H9 H 0.040275 0.503346 0.313302 0.045 Uiso 1 1 calc R U . . .
C15 C -0.0351(4) -0.0349(5) 0.3900(3) 0.0357(12) Uani 1 1 d . . . . .
H15 H -0.085469 -0.072941 0.396826 0.043 Uiso 1 1 calc R U . . .
C11 C -0.0536(4) 0.2938(5) 0.3428(4) 0.0419(14) Uani 1 1 d . . . . .
H11 H -0.111204 0.266390 0.345112 0.050 Uiso 1 1 calc R U . . .
C1 C 0.4976(5) 0.4524(5) 0.3674(4) 0.0464(17) Uani 1 1 d . . . . .
H1A H 0.514656 0.510740 0.404438 0.070 Uiso 1 1 calc R U . . .
H1B H 0.464294 0.475106 0.310264 0.070 Uiso 1 1 calc R U . . .
H1C H 0.556192 0.416118 0.371281 0.070 Uiso 1 1 calc R U . . .
O1 O 0.2844(4) 0.5188(4) 0.4533(5) 0.080(2) Uani 1 1 d . . . . .
C10 C -0.0474(5) 0.3956(5) 0.3290(4) 0.0443(15) Uani 1 1 d . . . . .
H10 H -0.100378 0.438642 0.322718 0.053 Uiso 1 1 calc R U . . .
C31 C 0.2497(5) 0.5999(5) 0.4284(5) 0.0537(18) Uani 1 1 d . . . . .
C30 C 0.1755(6) 0.6439(6) 0.4575(6) 0.061(2) Uani 1 1 d . . . . .
H30A H 0.162770 0.597175 0.495947 0.092 Uiso 1 1 calc R U . . .
H30B H 0.116033 0.655509 0.409777 0.092 Uiso 1 1 calc R U . . .
H30C H 0.198937 0.707835 0.485656 0.092 Uiso 1 1 calc R U . . .
C32 C 0.2806(14) 0.6623(11) 0.3727(11) 0.141(7) Uani 1 1 d . . . . .
H32A H 0.248453 0.727745 0.365068 0.212 Uiso 1 1 calc R U . . .
H32B H 0.263636 0.628647 0.318955 0.212 Uiso 1 1 calc R U . . .
H32C H 0.350351 0.671993 0.396920 0.212 Uiso 1 1 calc R U . . .
P1 P 0.36544(12) 0.84450(12) 0.64321(9) 0.0476(4) Uani 1 1 d DG U . . .
F6 F 0.2968(3) 0.9178(4) 0.6747(3) 0.0917(12) Uani 0.594(6) 1 d DG U P A 1
F1 F 0.2947(3) 0.8639(4) 0.54638(13) 0.142(3) Uani 1 1 d DG U . A .
F5 F 0.4340(3) 0.7712(4) 0.6117(3) 0.0917(12) Uani 0.594(6) 1 d DG U P A 1
F2 F 0.4362(3) 0.8251(3) 0.74005(12) 0.098(2) Uani 1 1 d DG U . A .
F3 F 0.4309(3) 0.9423(3) 0.6388(3) 0.0917(12) Uani 0.594(6) 1 d DG U P A 1
F4 F 0.3000(3) 0.7467(3) 0.6476(3) 0.0917(12) Uani 0.594(6) 1 d DG U P A 1
F6A F 0.2697(9) 0.8315(10) 0.6531(10) 0.0917(12) Uani 0.406(6) 1 d D . P A 2
F5A F 0.4750(9) 0.8297(9) 0.6281(11) 0.0917(12) Uani 0.406(6) 1 d D . P A 2
F3A F 0.3912(10) 0.9572(8) 0.6421(10) 0.0917(12) Uani 0.406(6) 1 d D . P A 2
F4A F 0.3693(10) 0.7183(7) 0.6347(9) 0.0917(12) Uani 0.406(6) 1 d D . P A 2

loop_
_atom_site_aniso_label
_atom_site_aniso_U_11
_atom_site_aniso_U_22
_atom_site_aniso_U_33
_atom_site_aniso_U_23
_atom_site_aniso_U_13
_atom_site_aniso_U_12
Ir1 0.01587(11) 0.01664(12) 0.01125(11) -0.00104(6) 0.00516(8) 0.00118(6)
N6 0.0241(19) 0.0219(19) 0.0139(17) -0.0024(14) 0.0030(14) 0.0097(15)
N7 0.0139(16) 0.0162(17) 0.0213(18) -0.0043(14) 0.0079(14) -0.0011(13)
N5 0.0162(17) 0.0207(17) 0.0111(16) -0.0010(14) 0.0038(13) 0.0019(14)
N2 0.037(2) 0.025(2) 0.0160(18) -0.0047(15) 0.0150(16) -0.0107(17)
N1 0.029(2) 0.0223(19) 0.0155(17) -0.0019(15) 0.0112(15) -0.0041(16)
C29 0.023(2) 0.023(2) 0.013(2) -0.0020(16) 0.0078(17) -0.0051(17)
N3 0.034(2) 0.022(2) 0.0162(19) -0.0023(14) 0.0125(17) -0.0070(15)
N4 0.0244(18) 0.0160(17) 0.0147(17) -0.0027(14) 0.0092(14) -0.0036(14)
C3 0.0156(18) 0.0173(19) 0.0151(19) -0.0003(15) 0.0051(15) 0.0033(15)
C18 0.0160(19) 0.027(2) 0.0111(18) -0.0015(16) 0.0044(15) -0.0027(17)
C23 0.019(2) 0.024(2) 0.026(2) -0.0084(18) 0.0133(18) -0.0057(17)
C4 0.0189(19) 0.021(2) 0.016(2) 0.0007(16) 0.0057(16) 0.0014(16)
C7 0.019(2) 0.025(2) 0.015(2) -0.0003(17) 0.0078(16) -0.0014(17)
C5 0.023(2) 0.025(2) 0.015(2) 0.0025(17) 0.0068(16) 0.0031(17)
C24 0.022(2) 0.023(2) 0.019(2) -0.0057(17) 0.0105(17) -0.0079(17)
C27 0.035(3) 0.036(3) 0.018(2) -0.0001(19) 0.007(2) -0.005(2)
C17 0.022(2) 0.028(2) 0.020(2) -0.0015(18) 0.0068(17) -0.0038(18)
C2 0.020(2) 0.0174(19) 0.016(2) -0.0019(16) 0.0063(16) 0.0016(16)
C8 0.038(3) 0.025(2) 0.016(2) -0.0020(18) 0.0024(19) 0.009(2)
C6 0.020(2) 0.028(3) 0.017(2) 0.0035(16) 0.0075(19) 0.0011(16)
C22 0.023(2) 0.032(3) 0.035(3) -0.012(2) 0.014(2) 0.0007(19)
C26 0.041(3) 0.035(3) 0.015(2) -0.0070(19) 0.012(2) -0.013(2)
C25 0.030(2) 0.029(2) 0.028(2) -0.0100(19) 0.018(2) -0.0096(19)
C21 0.025(2) 0.033(3) 0.048(3) -0.010(2) 0.012(2) 0.008(2)
C20 0.019(2) 0.029(3) 0.037(3) -0.002(2) 0.0024(19) 0.0058(19)
C19 0.017(2) 0.025(2) 0.026(2) -0.0015(18) 0.0044(17) 0.0025(17)
C13 0.017(2) 0.040(3) 0.018(2) -0.0040(19) 0.0049(17) 0.0005(19)
C28 0.030(2) 0.027(2) 0.016(2) -0.0003(18) 0.0064(18) 0.0019(19)
C14 0.022(2) 0.054(3) 0.028(3) -0.005(2) 0.012(2) 0.000(2)
C12 0.021(2) 0.040(3) 0.016(2) -0.0011(19) 0.0041(17) 0.010(2)
C16 0.032(3) 0.034(3) 0.023(2) -0.002(2) 0.007(2) -0.012(2)
C9 0.054(3) 0.032(3) 0.020(2) -0.002(2) 0.004(2) 0.021(3)
C15 0.025(2) 0.056(4) 0.029(3) -0.004(2) 0.013(2) -0.016(2)
C11 0.031(3) 0.063(4) 0.030(3) 0.000(3) 0.009(2) 0.021(3)
C1 0.069(4) 0.050(4) 0.031(3) -0.014(3) 0.032(3) -0.041(3)
O1 0.047(3) 0.039(3) 0.139(6) -0.004(3) 0.016(3) 0.007(2)
C10 0.046(3) 0.053(4) 0.030(3) -0.004(3) 0.009(2) 0.030(3)
C31 0.038(3) 0.032(3) 0.079(5) -0.012(3) 0.007(3) -0.007(3)
C30 0.055(4) 0.047(4) 0.074(5) 0.001(4) 0.014(4) 0.008(3)
C32 0.182(17) 0.124(13) 0.169(17) 0.021(10) 0.126(15) 0.002(10)
P1 0.0518(9) 0.0453(9) 0.0308(8) 0.0115(6) -0.0025(7) -0.0135(7)
F6 0.102(3) 0.085(3) 0.096(3) 0.012(2) 0.045(2) -0.010(2)
F1 0.148(6) 0.155(6) 0.065(3) 0.055(4) -0.029(3) -0.079(5)
F5 0.102(3) 0.085(3) 0.096(3) 0.012(2) 0.045(2) -0.010(2)
F2 0.064(3) 0.168(7) 0.045(3) 0.020(3) 0.002(2) 0.005(3)
F3 0.102(3) 0.085(3) 0.096(3) 0.012(2) 0.045(2) -0.010(2)
F4 0.102(3) 0.085(3) 0.096(3) 0.012(2) 0.045(2) -0.010(2)
F6A 0.102(3) 0.085(3) 0.096(3) 0.012(2) 0.045(2) -0.010(2)
F5A 0.102(3) 0.085(3) 0.096(3) 0.012(2) 0.045(2) -0.010(2)
F3A 0.102(3) 0.085(3) 0.096(3) 0.012(2) 0.045(2) -0.010(2)
F4A 0.102(3) 0.085(3) 0.096(3) 0.012(2) 0.045(2) -0.010(2)

loop_
_atom_type_symbol
_atom_type_description
_atom_type_scat_dispersion_real
_atom_type_scat_dispersion_imag
_atom_type_scat_source
C C 0.0181 0.0091 'International Tables Vol C Tables 4.2.6.8 and 6.1.1.4'
H H 0.0000 0.0000 'International Tables Vol C Tables 4.2.6.8 and 6.1.1.4'
F F 0.0727 0.0534 'International Tables Vol C Tables 4.2.6.8 and 6.1.1.4'
Ir Ir -4.7710 6.5667 'International Tables Vol C Tables 4.2.6.8 and 6.1.1.4'
N N 0.0311 0.0180 'International Tables Vol C Tables 4.2.6.8 and 6.1.1.4'
O O 0.0492 0.0322 'International Tables Vol C Tables 4.2.6.8 and 6.1.1.4'
P P 0.2955 0.4335 'International Tables Vol C Tables 4.2.6.8 and 6.1.1.4'

loop_
_geom_angle_atom_site_label_1
_geom_angle_atom_site_label_2
_geom_angle_atom_site_label_3
_geom_angle
_geom_angle_site_symmetry_1
_geom_angle_site_symmetry_3
_geom_angle_publ_flag
N6 Ir1 N7 170.98(14) . . ?
N6 Ir1 N5 91.81(14) . . ?
N6 Ir1 N4 95.41(16) . . ?
N7 Ir1 N5 95.11(14) . . ?
N7 Ir1 N4 91.90(14) . . ?
C29 Ir1 N6 93.14(17) . . ?
C29 Ir1 N7 80.49(17) . . ?
C29 Ir1 N5 173.04(16) . . ?
C29 Ir1 N4 98.72(16) . . ?
N4 Ir1 N5 75.94(14) . . ?
C18 Ir1 N6 80.86(19) . . ?
C18 Ir1 N7 92.94(17) . . ?
C18 Ir1 N5 93.26(15) . . ?
C18 Ir1 C29 92.35(17) . . ?
C18 Ir1 N4 168.52(15) . . ?
C8 N6 Ir1 124.2(3) . . ?
C8 N6 C12 120.0(4) . . ?
C12 N6 Ir1 115.7(3) . . ?
C23 N7 Ir1 115.5(3) . . ?
C19 N7 Ir1 124.7(3) . . ?
C19 N7 C23 119.4(4) . . ?
C3 N5 Ir1 116.5(3) . . ?
C7 N5 Ir1 125.9(3) . . ?
C7 N5 C3 117.6(4) . . ?
N1 N2 C1 122.6(4) . . ?
N3 N2 N1 114.9(4) . . ?
N3 N2 C1 122.4(4) . . ?
C2 N1 N2 101.2(4) . . ?
C24 C29 Ir1 114.1(3) . . ?
C28 C29 Ir1 128.7(4) . . ?
C28 C29 C24 117.2(4) . . ?
N2 N3 N4 105.1(4) . . ?
N3 N4 Ir1 138.9(3) . . ?
N3 N4 C2 106.8(4) . . ?
C2 N4 Ir1 114.2(3) . . ?
N5 C3 C4 123.2(4) . . ?
N5 C3 C2 113.6(4) . . ?
C4 C3 C2 123.3(4) . . ?
C17 C18 Ir1 128.0(3) . . ?
C17 C18 C13 117.2(4) . . ?
C13 C18 Ir1 114.3(4) . . ?
N7 C23 C24 114.3(4) . . ?
N7 C23 C22 120.1(4) . . ?
C22 C23 C24 125.4(4) . . ?
C3 C4 H4 120.6 . . ?
C3 C4 C5 118.7(4) . . ?
C5 C4 H4 120.6 . . ?
N5 C7 H7 118.8 . . ?
N5 C7 C6 122.3(4) . . ?
C6 C7 H7 118.8 . . ?
C4 C5 H5 120.6 . . ?
C6 C5 C4 118.8(4) . . ?
C6 C5 H5 120.6 . . ?
C29 C24 C23 115.2(4) . . ?
C25 C24 C29 121.6(4) . . ?
C25 C24 C23 123.1(4) . . ?
C26 C27 H27 119.8 . . ?
C26 C27 C28 120.4(5) . . ?
C28 C27 H27 119.8 . . ?
C18 C17 H17 119.5 . . ?
C16 C17 C18 120.9(5) . . ?
C16 C17 H17 119.5 . . ?
N1 C2 N4 112.0(4) . . ?
N1 C2 C3 128.4(4) . . ?
N4 C2 C3 119.6(4) . . ?
N6 C8 H8 119.3 . . ?
N6 C8 C9 121.5(5) . . ?
C9 C8 H8 119.3 . . ?
C7 C6 H6 120.3 . . ?
C5 C6 C7 119.3(4) . . ?
C5 C6 H6 120.3 . . ?
C23 C22 H22 119.9 . . ?
C21 C22 C23 120.2(5) . . ?
C21 C22 H22 119.9 . . ?
C27 C26 H26 120.2 . . ?
C25 C26 C27 119.5(4) . . ?
C25 C26 H26 120.2 . . ?
C24 C25 H25 120.0 . . ?
C26 C25 C24 119.9(5) . . ?
C26 C25 H25 120.0 . . ?
C22 C21 H21 120.1 . . ?
C22 C21 C20 119.8(5) . . ?
C20 C21 H21 120.1 . . ?
C21 C20 H20 120.8 . . ?
C19 C20 C21 118.3(5) . . ?
C19 C20 H20 120.8 . . ?
N7 C19 C20 122.3(5) . . ?
N7 C19 H19 118.9 . . ?
C20 C19 H19 118.9 . . ?
C18 C13 C12 115.0(4) . . ?
C14 C13 C18 121.5(5) . . ?
C14 C13 C12 123.4(4) . . ?
C29 C28 C27 121.4(5) . . ?
C29 C28 H28 119.3 . . ?
C27 C28 H28 119.3 . . ?
C13 C14 H14 120.2 . . ?
C15 C14 C13 119.7(5) . . ?
C15 C14 H14 120.2 . . ?
N6 C12 C13 114.0(4) . . ?
N6 C12 C11 119.7(5) . . ?
C11 C12 C13 126.2(5) . . ?
C17 C16 H16 119.6 . . ?
C17 C16 C15 120.9(5) . . ?
C15 C16 H16 119.6 . . ?
C8 C9 H9 120.3 . . ?
C10 C9 C8 119.4(6) . . ?
C10 C9 H9 120.3 . . ?
C14 C15 C16 119.8(5) . . ?
C14 C15 H15 120.1 . . ?
C16 C15 H15 120.1 . . ?
C12 C11 H11 120.0 . . ?
C10 C11 C12 119.9(6) . . ?
C10 C11 H11 120.0 . . ?
N2 C1 H1A 109.5 . . ?
N2 C1 H1B 109.5 . . ?
N2 C1 H1C 109.5 . . ?
H1A C1 H1B 109.5 . . ?
H1A C1 H1C 109.5 . . ?
H1B C1 H1C 109.5 . . ?
C9 C10 C11 119.4(5) . . ?
C9 C10 H10 120.3 . . ?
C11 C10 H10 120.3 . . ?
O1 C31 C30 120.4(8) . . ?
O1 C31 C32 122.8(9) . . ?
C32 C31 C30 116.8(8) . . ?
C31 C30 H30A 109.5 . . ?
C31 C30 H30B 109.5 . . ?
C31 C30 H30C 109.5 . . ?
H30A C30 H30B 109.5 . . ?
H30A C30 H30C 109.5 . . ?
H30B C30 H30C 109.5 . . ?
C31 C32 H32A 109.5 . . ?
C31 C32 H32B 109.5 . . ?
C31 C32 H32C 109.5 . . ?
H32A C32 H32B 109.5 . . ?
H32A C32 H32C 109.5 . . ?
H32B C32 H32C 109.5 . . ?
F6 P1 F3 90.0 . . ?
F1 P1 F6 90.0 . . ?
F1 P1 F5 90.0 . . ?
F1 P1 F2 180.0 . . ?
F1 P1 F3 90.0 . . ?
F1 P1 F4 90.0 . . ?
F1 P1 F5A 98.7(6) . . ?
F1 P1 F4A 95.5(6) . . ?
F5 P1 F6 180.0 . . ?
F5 P1 F3 90.0 . . ?
F5 P1 F4 90.0 . . ?
F2 P1 F6 90.0 . . ?
F2 P1 F5 90.0 . . ?
F2 P1 F3 90.0 . . ?
F2 P1 F4 90.0 . . ?
F2 P1 F5A 81.3(6) . . ?
F2 P1 F4A 84.5(6) . . ?
F4 P1 F6 90.0 . . ?
F4 P1 F3 180.0 . . ?
F6A P1 F1 81.4(6) . . ?
F6A P1 F2 98.6(6) . . ?
F6A P1 F5A 166.9(6) . . ?
F6A P1 F3A 111.2(7) . . ?
F6A P1 F4A 87.7(6) . . ?
F3A P1 F1 84.6(7) . . ?
F3A P1 F2 95.4(7) . . ?
F3A P1 F5A 81.8(6) . . ?
F3A P1 F4A 160.8(7) . . ?
F4A P1 F5A 79.2(5) . . ?

loop_
_geom_bond_atom_site_label_1
_geom_bond_atom_site_label_2
_geom_bond_distance
_geom_bond_site_symmetry_2
_geom_bond_publ_flag
Ir1 N6 2.048(4) . ?
Ir1 N7 2.053(4) . ?
Ir1 N5 2.179(4) . ?
Ir1 C29 2.020(4) . ?
Ir1 N4 2.149(4) . ?
Ir1 C18 2.010(4) . ?
N6 C8 1.349(7) . ?
N6 C12 1.368(7) . ?
N7 C23 1.363(6) . ?
N7 C19 1.351(6) . ?
N5 C3 1.356(6) . ?
N5 C7 1.346(6) . ?
N2 N1 1.332(5) . ?
N2 N3 1.316(6) . ?
N2 C1 1.455(6) . ?
N1 C2 1.324(6) . ?
C29 C24 1.409(6) . ?
C29 C28 1.392(7) . ?
N3 N4 1.319(5) . ?
N4 C2 1.355(6) . ?
C3 C4 1.377(6) . ?
C3 C2 1.451(6) . ?
C18 C17 1.389(7) . ?
C18 C13 1.420(6) . ?
C23 C24 1.466(7) . ?
C23 C22 1.395(7) . ?
C4 H4 0.9500 . ?
C4 C5 1.391(6) . ?
C7 H7 0.9500 . ?
C7 C6 1.393(6) . ?
C5 H5 0.9500 . ?
C5 C6 1.380(7) . ?
C24 C25 1.397(6) . ?
C27 H27 0.9500 . ?
C27 C26 1.391(8) . ?
C27 C28 1.396(7) . ?
C17 H17 0.9500 . ?
C17 C16 1.387(7) . ?
C8 H8 0.9500 . ?
C8 C9 1.379(7) . ?
C6 H6 0.9500 . ?
C22 H22 0.9500 . ?
C22 C21 1.365(8) . ?
C26 H26 0.9500 . ?
C26 C25 1.381(8) . ?
C25 H25 0.9500 . ?
C21 H21 0.9500 . ?
C21 C20 1.393(8) . ?
C20 H20 0.9500 . ?
C20 C19 1.380(7) . ?
C19 H19 0.9500 . ?
C13 C14 1.391(7) . ?
C13 C12 1.475(8) . ?
C28 H28 0.9500 . ?
C14 H14 0.9500 . ?
C14 C15 1.375(9) . ?
C12 C11 1.389(7) . ?
C16 H16 0.9500 . ?
C16 C15 1.389(8) . ?
C9 H9 0.9500 . ?
C9 C10 1.374(10) . ?
C15 H15 0.9500 . ?
C11 H11 0.9500 . ?
C11 C10 1.384(10) . ?
C1 H1A 0.9800 . ?
C1 H1B 0.9800 . ?
C1 H1C 0.9800 . ?
O1 C31 1.206(9) . ?
C10 H10 0.9500 . ?
C31 C30 1.495(11) . ?
C31 C32 1.471(15) . ?
C30 H30A 0.9800 . ?
C30 H30B 0.9800 . ?
C30 H30C 0.9800 . ?
C32 H32A 0.9800 . ?
C32 H32B 0.9800 . ?
C32 H32C 0.9800 . ?
P1 F6 1.6462 . ?
P1 F1 1.6457 . ?
P1 F5 1.6459 . ?
P1 F2 1.6457 . ?
P1 F3 1.6463 . ?
P1 F4 1.6459 . ?
P1 F6A 1.513(10) . ?
P1 F5A 1.762(10) . ?
P1 F3A 1.550(10) . ?
P1 F4A 1.688(10) . ?

loop_
_geom_torsion_atom_site_label_1
_geom_torsion_atom_site_label_2
_geom_torsion_atom_site_label_3
_geom_torsion_atom_site_label_4
_geom_torsion
_geom_torsion_site_symmetry_1
_geom_torsion_site_symmetry_2
_geom_torsion_site_symmetry_3
_geom_torsion_site_symmetry_4
_geom_torsion_publ_flag
Ir1 N6 C8 C9 176.5(4) . . . . ?
Ir1 N6 C12 C13 0.2(5) . . . . ?
Ir1 N6 C12 C11 -177.8(4) . . . . ?
Ir1 N7 C23 C24 2.8(5) . . . . ?
Ir1 N7 C23 C22 -172.6(3) . . . . ?
Ir1 N7 C19 C20 171.3(4) . . . . ?
Ir1 N5 C3 C4 178.6(3) . . . . ?
Ir1 N5 C3 C2 -0.9(5) . . . . ?
Ir1 N5 C7 C6 -179.6(3) . . . . ?
Ir1 C29 C24 C23 6.7(5) . . . . ?
Ir1 C29 C24 C25 -176.1(3) . . . . ?
Ir1 C29 C28 C27 177.2(4) . . . . ?
Ir1 N4 C2 N1 176.3(3) . . . . ?
Ir1 N4 C2 C3 -5.2(5) . . . . ?
Ir1 C18 C17 C16 171.9(4) . . . . ?
Ir1 C18 C13 C14 -173.8(4) . . . . ?
Ir1 C18 C13 C12 3.5(5) . . . . ?
N6 C8 C9 C10 1.3(7) . . . . ?
N6 C12 C11 C10 0.6(8) . . . . ?
N7 C23 C24 C29 -6.3(6) . . . . ?
N7 C23 C24 C25 176.7(4) . . . . ?
N7 C23 C22 C21 0.5(7) . . . . ?
N5 C3 C4 C5 1.4(6) . . . . ?
N5 C3 C2 N1 -177.8(4) . . . . ?
N5 C3 C2 N4 4.1(6) . . . . ?
N5 C7 C6 C5 0.4(7) . . . . ?
N2 N1 C2 N4 0.6(5) . . . . ?
N2 N1 C2 C3 -177.7(4) . . . . ?
N2 N3 N4 Ir1 -175.4(4) . . . . ?
N2 N3 N4 C2 0.7(5) . . . . ?
N1 N2 N3 N4 -0.4(5) . . . . ?
C29 C24 C25 C26 -2.3(7) . . . . ?
N3 N2 N1 C2 -0.1(5) . . . . ?
N3 N4 C2 N1 -0.8(5) . . . . ?
N3 N4 C2 C3 177.6(4) . . . . ?
C3 N5 C7 C6 1.0(6) . . . . ?
C3 C4 C5 C6 0.2(6) . . . . ?
C18 C17 C16 C15 1.1(7) . . . . ?
C18 C13 C14 C15 0.4(7) . . . . ?
C18 C13 C12 N6 -2.4(6) . . . . ?
C18 C13 C12 C11 175.5(5) . . . . ?
C23 N7 C19 C20 -1.1(7) . . . . ?
C23 C24 C25 C26 174.6(4) . . . . ?
C23 C22 C21 C20 -1.0(8) . . . . ?
C4 C3 C2 N1 2.8(7) . . . . ?
C4 C3 C2 N4 -175.3(4) . . . . ?
C4 C5 C6 C7 -1.0(7) . . . . ?
C7 N5 C3 C4 -2.0(6) . . . . ?
C7 N5 C3 C2 178.5(4) . . . . ?
C24 C29 C28 C27 -1.2(7) . . . . ?
C24 C23 C22 C21 -174.3(5) . . . . ?
C27 C26 C25 C24 0.8(7) . . . . ?
C17 C18 C13 C14 -0.8(7) . . . . ?
C17 C18 C13 C12 176.5(4) . . . . ?
C17 C16 C15 C14 -1.5(8) . . . . ?
C2 C3 C4 C5 -179.2(4) . . . . ?
C8 N6 C12 C13 176.7(4) . . . . ?
C8 N6 C12 C11 -1.3(7) . . . . ?
C8 C9 C10 C11 -2.0(8) . . . . ?
C22 C23 C24 C29 168.8(4) . . . . ?
C22 C23 C24 C25 -8.2(7) . . . . ?
C22 C21 C20 C19 0.5(8) . . . . ?
C26 C27 C28 C29 -0.2(8) . . . . ?
C21 C20 C19 N7 0.6(8) . . . . ?
C19 N7 C23 C24 175.9(4) . . . . ?
C19 N7 C23 C22 0.5(6) . . . . ?
C13 C18 C17 C16 0.0(7) . . . . ?
C13 C14 C15 C16 0.7(8) . . . . ?
C13 C12 C11 C10 -177.1(5) . . . . ?
C28 C29 C24 C23 -174.6(4) . . . . ?
C28 C29 C24 C25 2.5(7) . . . . ?
C28 C27 C26 C25 0.4(8) . . . . ?
C14 C13 C12 N6 174.8(4) . . . . ?
C14 C13 C12 C11 -7.3(8) . . . . ?
C12 N6 C8 C9 0.4(7) . . . . ?
C12 C13 C14 C15 -176.7(5) . . . . ?
C12 C11 C10 C9 1.0(8) . . . . ?
C1 N2 N1 C2 -178.5(5) . . . . ?
C1 N2 N3 N4 178.0(5) . . . . ?
